data_2231175
loop_
_publ_author_name
'Xu, Qian'

_publ_section_title
;
 <i>catena</i>-Poly[[bis(1<i>H</i>-imidazole-\k<i>N^3^</i>)copper(II)]-\m-benzene-1,4-dicarboxylato-\k^2^<i>O</i>^1^:<i>O</i>^4^]
;
_journal_coeditor_code JH2303
_journal_issue 8
_journal_name_full 'Acta Crystallographica Section E'
_journal_page_first m1014
_journal_paper_doi 10.1107/S1600536811024822
_journal_volume 67
_journal_year 2011
_chemical_formula_iupac '[Cu (C8 H4 O4) (C3 H4 N2)2]'
_chemical_formula_moiety 'C14 H12 Cu N4 O4'
_chemical_formula_sum 'C14 H12 Cu N4 O4'
_chemical_formula_weight 363.82
_chemical_name_systematic
;
<i>catena</i>-Poly[[bis(1<i>H</i>-imidazole-\k<i>N^3^</i>)copper(II)]-\m-
benzene-1,4-dicarboxylato-\k^2^<i>O</i>^1^:<i>O</i>^4^]
;
_space_group_IT_number 15
_symmetry_cell_setting monoclinic
_symmetry_space_group_name_Hall '-C 2yc'
_symmetry_space_group_name_H-M 'C 1 2/c 1'
_atom_sites_solution_hydrogens geom
_atom_sites_solution_primary direct
_atom_sites_solution_secondary difmap
_audit_creation_method SHELXL-97
_cell_angle_alpha 90.00
_cell_angle_beta 116.65(3)
_cell_angle_gamma 90.00
_cell_formula_units_Z 4
_cell_length_a 21.435(4)
_cell_length_b 5.2740(11)
_cell_length_c 14.164(3)
_cell_measurement_temperature 293(2)
_cell_measurement_theta_max 27.4971
_cell_measurement_theta_min 2.7941
_cell_volume 1431.1(6)
_computing_cell_refinement 'CrystalClear (Rigaku, 2005)'
_computing_data_collection 'CrystalClear (Rigaku, 2005)'
_computing_data_reduction 'CrystalClear (Rigaku, 2005)'
_computing_molecular_graphics 'SHELXTL (Sheldrick, 2008)'
_computing_publication_material 'SHELXL97 (Sheldrick, 2008)'
_computing_structure_refinement 'SHELXL97 (Sheldrick, 2008)'
_computing_structure_solution 'SHELXS97 (Sheldrick, 2008)'
_diffrn_ambient_temperature 293(2)
_diffrn_measured_fraction_theta_full 0.998
_diffrn_measured_fraction_theta_max 0.998
_diffrn_measurement_device_type 'Rigaku SCXmini'
_diffrn_measurement_method CCD_Profile_fitting
_diffrn_radiation_monochromator graphite
_diffrn_radiation_source 'fine-focus sealed tube'
_diffrn_radiation_type MoK\a
_diffrn_radiation_wavelength 0.71073
_diffrn_reflns_av_R_equivalents 0.0483
_diffrn_reflns_av_sigmaI/netI 0.0372
_diffrn_reflns_limit_h_max 27
_diffrn_reflns_limit_h_min -27
_diffrn_reflns_limit_k_max 6
_diffrn_reflns_limit_k_min -6
_diffrn_reflns_limit_l_max 18
_diffrn_reflns_limit_l_min -18
_diffrn_reflns_number 6976
_diffrn_reflns_theta_full 27.48
_diffrn_reflns_theta_max 27.48
_diffrn_reflns_theta_min 4.01
_exptl_absorpt_coefficient_mu 1.553
_exptl_absorpt_correction_T_max 0.733
_exptl_absorpt_correction_T_min 0.634
_exptl_absorpt_correction_type multi-scan
_exptl_absorpt_process_details '(CrystalClear; Rigaku, 2005)'
_exptl_crystal_colour blue
_exptl_crystal_density_diffrn 1.689
_exptl_crystal_density_method 'not measured'
_exptl_crystal_description block
_exptl_crystal_F_000 740
_exptl_crystal_size_max 0.3000
_exptl_crystal_size_mid 0.2500
_exptl_crystal_size_min 0.2000
_refine_diff_density_max 0.258
_refine_diff_density_min -0.316
_refine_ls_extinction_coef 0
_refine_ls_extinction_method 'SHELXL97 (Sheldrick, 2008)'
_refine_ls_goodness_of_fit_ref 1.083
_refine_ls_hydrogen_treatment mixed
_refine_ls_matrix_type full
_refine_ls_number_parameters 110
_refine_ls_number_reflns 1641
_refine_ls_number_restraints 0
_refine_ls_restrained_S_all 1.083
_refine_ls_R_factor_all 0.0394
_refine_ls_R_factor_gt 0.0327
_refine_ls_shift/su_max 0.000
_refine_ls_shift/su_mean 0.000
_refine_ls_structure_factor_coef Fsqd
_refine_ls_weighting_details 'calc w=1/[\s^2^(Fo^2^)+(0.0400P)^2^+0.9748P] where P=(Fo^2^+2Fc^2^)/3'
_refine_ls_weighting_scheme calc
_refine_ls_wR_factor_gt 0.0818
_refine_ls_wR_factor_ref 0.0852
_reflns_number_gt 1440
_reflns_number_total 1641
_reflns_threshold_expression I>2\s(I)
_cod_data_source_file jh2303.cif
_cod_data_source_block I
_cod_original_cell_volume 1431.1(5)
_cod_original_sg_symbol_H-M 'C 2/c'
_cod_database_code 2231175
_cod_database_fobs_code 2231175

loop_
_symmetry_equiv_pos_as_xyz
'x, y, z'
'-x, y, -z+1/2'
'x+1/2, y+1/2, z'
'-x+1/2, y+1/2, -z+1/2'
'-x, -y, -z'
'x, -y, z-1/2'
'-x+1/2, -y+1/2, -z'
'x+1/2, -y+1/2, z-1/2'

loop_
_atom_site_type_symbol
_atom_site_label
_atom_site_fract_x
_atom_site_fract_y
_atom_site_fract_z
_atom_site_U_iso_or_equiv
_atom_site_adp_type
_atom_site_calc_flag
_atom_site_refinement_flags
_atom_site_occupancy
_atom_site_symmetry_multiplicity
C C1 0.37485(12) 0.7554(5) 0.82142(19) 0.0385(5) Uani d . 1 1
H H1 0.3432 0.8726 0.8240 0.046 Uiso calc R 1 1
C C2 0.35883(15) 0.5594(5) 0.7531(2) 0.0460(6) Uani d . 1 1
H H2 0.3148 0.5180 0.7002 0.055 Uiso calc R 1 1
C C3 0.47038(14) 0.5553(5) 0.8563(2) 0.0387(6) Uani d . 1 1
H H3 0.5170 0.5067 0.8866 0.046 Uiso calc R 1 1
C C4 0.38692(10) 1.0497(4) 1.04391(18) 0.0269(5) Uani d . 1 1
C C5 0.31559(10) 1.1531(4) 1.02048(16) 0.0249(4) Uani d . 1 1
C C6 0.29077(11) 1.3731(4) 0.96075(18) 0.0303(5) Uani d . 1 1
H H6 0.3179 1.4565 0.9344 0.036 Uiso calc R 1 1
C C7 0.27444(12) 1.0321(4) 1.05946(19) 0.0301(5) Uani d . 1 1
H H7 0.2908 0.8856 1.0997 0.036 Uiso calc R 1 1
N N1 0.44579(9) 0.7532(3) 0.88681(14) 0.0303(4) Uani d . 1 1
N N2 0.41890(14) 0.4355(5) 0.77617(19) 0.0447(6) Uani d . 1 1
O O1 0.41430(8) 0.8830(3) 1.11055(14) 0.0426(4) Uani d . 1 1
O O2 0.41356(7) 1.1465(3) 0.98747(12) 0.0306(3) Uani d . 1 1
Cu Cu1 0.5000 1.0000 1.0000 0.02373(14) Uani d S 1 2
H H2A 0.4238(19) 0.322(7) 0.744(3) 0.074(11) Uiso d . 1 1

loop_
_atom_site_aniso_label
_atom_site_aniso_U_11
_atom_site_aniso_U_22
_atom_site_aniso_U_33
_atom_site_aniso_U_12
_atom_site_aniso_U_13
_atom_site_aniso_U_23
C1 0.0315(12) 0.0408(13) 0.0383(13) 0.0008(10) 0.0112(10) -0.0025(11)
C2 0.0446(16) 0.0497(15) 0.0364(14) -0.0083(12) 0.0118(12) -0.0049(11)
C3 0.0433(14) 0.0348(12) 0.0468(15) 0.0008(10) 0.0281(12) -0.0052(10)
C4 0.0204(10) 0.0273(10) 0.0356(12) 0.0022(8) 0.0149(9) -0.0036(8)
C5 0.0185(9) 0.0276(10) 0.0313(11) 0.0029(7) 0.0136(8) -0.0019(8)
C6 0.0234(10) 0.0324(11) 0.0412(12) 0.0028(9) 0.0200(9) 0.0061(10)
C7 0.0252(11) 0.0280(11) 0.0411(13) 0.0065(8) 0.0184(10) 0.0076(9)
N1 0.0278(9) 0.0327(9) 0.0348(10) 0.0012(7) 0.0179(8) -0.0024(8)
N2 0.0651(16) 0.0371(11) 0.0443(13) -0.0095(11) 0.0354(12) -0.0117(10)
O1 0.0308(8) 0.0477(10) 0.0555(11) 0.0185(8) 0.0248(8) 0.0186(9)
O2 0.0226(7) 0.0345(8) 0.0408(9) 0.0066(6) 0.0197(7) 0.0009(7)
Cu1 0.0187(2) 0.0272(2) 0.0299(2) 0.00423(13) 0.01502(16) 0.00013(14)

loop_
_atom_type_symbol
_atom_type_description
_atom_type_scat_dispersion_real
_atom_type_scat_dispersion_imag
_atom_type_scat_source
C C 0.0033 0.0016 'International Tables Vol C Tables 4.2.6.8 and 6.1.1.4'
H H 0.0000 0.0000 'International Tables Vol C Tables 4.2.6.8 and 6.1.1.4'
N N 0.0061 0.0033 'International Tables Vol C Tables 4.2.6.8 and 6.1.1.4'
O O 0.0106 0.0060 'International Tables Vol C Tables 4.2.6.8 and 6.1.1.4'
Cu Cu 0.3201 1.2651 'International Tables Vol C Tables 4.2.6.8 and 6.1.1.4'

loop_
_geom_angle_atom_site_label_1
_geom_angle_atom_site_label_2
_geom_angle_atom_site_label_3
_geom_angle_site_symmetry_1
_geom_angle_site_symmetry_3
_geom_angle
C2 C1 N1 . . 108.9(2)
C2 C1 H1 . . 125.5
N1 C1 H1 . . 125.5
N2 C2 C1 . . 106.8(2)
N2 C2 H2 . . 126.6
C1 C2 H2 . . 126.6
N1 C3 N2 . . 110.6(2)
N1 C3 H3 . . 124.7
N2 C3 H3 . . 124.7
O1 C4 O2 . . 124.91(19)
O1 C4 C5 . . 120.90(19)
O2 C4 C5 . . 114.17(18)
C7 C5 C6 . . 119.12(18)
C7 C5 C4 . . 120.45(19)
C6 C5 C4 . . 120.42(18)
C7 C6 C5 7_577 . 120.00(19)
C7 C6 H6 7_577 . 120.0
C5 C6 H6 . . 120.0
C6 C7 C5 7_577 . 120.9(2)
C6 C7 H7 7_577 . 119.6
C5 C7 H7 . . 119.6
C3 N1 C1 . . 105.5(2)
C3 N1 Cu1 . . 127.21(17)
C1 N1 Cu1 . . 127.28(15)
C3 N2 C2 . . 108.2(2)
C3 N2 H2A . . 125(3)
C2 N2 H2A . . 126(3)
C4 O2 Cu1 . . 117.36(13)
O2 Cu1 O2 5_677 . 180.0000(10)
O2 Cu1 N1 5_677 . 90.10(7)
O2 Cu1 N1 . . 89.90(7)
O2 Cu1 N1 5_677 5_677 89.90(7)
O2 Cu1 N1 . 5_677 90.10(7)
N1 Cu1 N1 . 5_677 180.0

loop_
_geom_bond_atom_site_label_1
_geom_bond_atom_site_label_2
_geom_bond_site_symmetry_2
_geom_bond_distance
C1 C2 . 1.351(4)
C1 N1 . 1.381(3)
C1 H1 . 0.9300
C2 N2 . 1.347(4)
C2 H2 . 0.9300
C3 N1 . 1.326(3)
C3 N2 . 1.335(4)
C3 H3 . 0.9300
C4 O1 . 1.229(3)
C4 O2 . 1.279(3)
C4 C5 . 1.513(3)
C5 C7 . 1.388(3)
C5 C6 . 1.393(3)
C6 C7 7_577 1.388(3)
C6 H6 . 0.9300
C7 C6 7_577 1.388(3)
C7 H7 . 0.9300
N1 Cu1 . 1.9857(19)
N2 H2A . 0.78(4)
O2 Cu1 . 1.9408(14)
Cu1 O2 5_677 1.9408(14)
Cu1 N1 5_677 1.9857(19)

loop_
_geom_hbond_atom_site_label_D
_geom_hbond_atom_site_label_H
_geom_hbond_atom_site_label_A
_geom_hbond_site_symmetry_A
_geom_hbond_distance_DH
_geom_hbond_distance_HA
_geom_hbond_distance_DA
_geom_hbond_angle_DHA
N2 H2A O1 6_565 0.78(4) 2.11(4) 2.851(3) 157(4)
